data_4037053
loop_
_publ_author_name
'Ngen, Sarah T. Y.'
'Kaur, Harveen'
'Hume, Paul A.'
'Furkert, Daniel P.'
'Brimble, Margaret A.'

_publ_section_title
;
 Synthesis of Psychrophilin E.
;
_journal_issue 17
_journal_name_full 'The Journal of organic chemistry'
_journal_page_first 7635
_journal_page_last 7643
_journal_paper_doi 10.1021/acs.joc.6b01369
_journal_volume 81
_journal_year 2016
_chemical_absolute_configuration rmad
_chemical_formula_moiety 'C25 H24 N4 O4'
_chemical_formula_sum 'C25 H24 N4 O4'
_chemical_formula_weight 444.48
_chemical_name_common 'Psychrophilin E'
_chemical_name_systematic
;
N-(2,10,16-trioxo-1,9,15-triazapentacyclo[17.6.1.03,8.011,15.020,25]hexacosa-3,5,7,19(26),20,22,24-heptaen-17-yl)acetamide
;
_space_group_crystal_system orthorhombic
_space_group_IT_number 19
_space_group_name_Hall 'P 2ac 2ab'
_space_group_name_H-M_alt 'P 21 21 21'
_atom_sites_solution_hydrogens geom
_atom_sites_solution_primary direct
_atom_sites_solution_secondary difmap
_audit_creation_method SHELXL-2013
_cell_angle_alpha 90
_cell_angle_beta 90
_cell_angle_gamma 90
_cell_formula_units_Z 4
_cell_length_a 12.3522(3)
_cell_length_b 12.7928(4)
_cell_length_c 13.7288(5)
_cell_measurement_reflns_used 9988
_cell_measurement_temperature 100(2)
_cell_measurement_theta_max 25.337
_cell_measurement_theta_min 3.110
_cell_volume 2169.41(12)
_computing_cell_refinement '<i>SAINT</i> (Bruker, 2008)'
_computing_data_collection '<i>APEX2</i> (Bruker, 2008)'
_computing_data_reduction '<i>SAINT</i> (Bruker, 2008)'
_computing_publication_material 'SHELXL-2013 (Sheldrick, 2013)'
_computing_structure_refinement 'SHELXL-2013 (Sheldrick, 2013)'
_computing_structure_solution 'SHELXS-2013 (Sheldrick, 2013)'
_diffrn_ambient_temperature 100(2)
_diffrn_measured_fraction_theta_full 0.998
_diffrn_measured_fraction_theta_max 0.992
_diffrn_measurement_device_type 'Bruker SMART APEXII CCD'
_diffrn_measurement_method '\w and \f scans'
_diffrn_radiation_type MoK\a
_diffrn_radiation_wavelength 0.71073
_diffrn_reflns_av_R_equivalents 0.0733
_diffrn_reflns_av_unetI/netI 0.0863
_diffrn_reflns_Laue_measured_fraction_full 0.998
_diffrn_reflns_Laue_measured_fraction_max 0.992
_diffrn_reflns_limit_h_max 16
_diffrn_reflns_limit_h_min -14
_diffrn_reflns_limit_k_max 16
_diffrn_reflns_limit_k_min -14
_diffrn_reflns_limit_l_max 17
_diffrn_reflns_limit_l_min -18
_diffrn_reflns_number 16207
_diffrn_reflns_point_group_measured_fraction_full 0.998
_diffrn_reflns_point_group_measured_fraction_max 0.989
_diffrn_reflns_theta_full 25.242
_diffrn_reflns_theta_max 27.953
_diffrn_reflns_theta_min 2.176
_diffrn_source 'fine-focus sealed tube'
_exptl_absorpt_coefficient_mu 0.094
_exptl_absorpt_correction_T_max 0.9123
_exptl_absorpt_correction_T_min 0.8897
_exptl_absorpt_correction_type multi-scan
_exptl_absorpt_process_details '(<i>SADABS</i>; Bruker, 2012)'
_exptl_crystal_colour colourless
_exptl_crystal_density_diffrn 1.361
_exptl_crystal_description plate
_exptl_crystal_F_000 936
_exptl_crystal_size_max 0.380
_exptl_crystal_size_mid 0.100
_exptl_crystal_size_min 0.100
_refine_diff_density_max 0.399
_refine_diff_density_min -0.223
_refine_diff_density_rms 0.051
_refine_ls_abs_structure_details
;
 Flack x determined using 1268 quotients [(I+)-(I-)]/[(I+)+(I-)]
 (Parsons and Flack (2004), Acta Cryst. A60, s61).
;
_refine_ls_abs_structure_Flack -0.1(10)
_refine_ls_extinction_method none
_refine_ls_goodness_of_fit_ref 0.980
_refine_ls_hydrogen_treatment constr
_refine_ls_matrix_type full
_refine_ls_number_parameters 299
_refine_ls_number_reflns 5159
_refine_ls_number_restraints 0
_refine_ls_restrained_S_all 0.980
_refine_ls_R_factor_all 0.0815
_refine_ls_R_factor_gt 0.0501
_refine_ls_shift/su_max 0.000
_refine_ls_shift/su_mean 0.000
_refine_ls_structure_factor_coef Fsqd
_refine_ls_weighting_details
;
 w=1/[\s^2^(Fo^2^)+(0.0441P)^2^]
 where P=(Fo^2^+2Fc^2^)/3
;
_refine_ls_weighting_scheme calc
_refine_ls_wR_factor_gt 0.0955
_refine_ls_wR_factor_ref 0.1084
_reflns_Friedel_coverage 0.769
_reflns_Friedel_fraction_full 0.999
_reflns_Friedel_fraction_max 0.984
_reflns_number_gt 3731
_reflns_number_total 5159
_reflns_threshold_expression 'I > 2\s(I)'
_cod_data_source_file jo6b01369_si_001.cif
_cod_data_source_block pc0621_0m
_cod_database_code 4037053
_shelx_space_group_comment
;
The symmetry employed for this shelxl refinement is uniquely defined
by the following loop, which should always be used as a source of
symmetry information in preference to the above space-group names.
They are only intended as comments.
;
_shelx_estimated_absorpt_t_min 0.965
_shelx_estimated_absorpt_t_max 0.991
_shelxl_version_number 2013-2

loop_
_space_group_symop_operation_xyz
'x, y, z'
'-x+1/2, -y, z+1/2'
'x+1/2, -y+1/2, -z'
'-x, y+1/2, -z+1/2'

loop_
_atom_site_label
_atom_site_type_symbol
_atom_site_fract_x
_atom_site_fract_y
_atom_site_fract_z
_atom_site_U_iso_or_equiv
_atom_site_adp_type
_atom_site_occupancy
_atom_site_site_symmetry_order
_atom_site_calc_flag
_atom_site_refinement_flags_posn
_atom_site_refinement_flags_adp
C1 C 0.5426(2) -0.0515(3) 0.7108(2) 0.0198(7) Uani 1 1 d . .
C2 C 0.5052(2) 0.0555(3) 0.7480(2) 0.0210(7) Uani 1 1 d . .
H2 H 0.4700 0.0945 0.6934 0.025 Uiso 1 1 calc R U
C3 C 0.6053(2) 0.1185(3) 0.7843(2) 0.0225(7) Uani 1 1 d . .
H3A H 0.5838 0.1919 0.7967 0.027 Uiso 1 1 calc R U
H3B H 0.6314 0.0883 0.8463 0.027 Uiso 1 1 calc R U
C4 C 0.6947(2) 0.1163(3) 0.7107(2) 0.0194(7) Uani 1 1 d . .
C5 C 0.7017(2) 0.1772(3) 0.6215(2) 0.0201(7) Uani 1 1 d . .
C6 C 0.6436(3) 0.2622(3) 0.5855(3) 0.0244(8) Uani 1 1 d . .
H6 H 0.5837 0.2897 0.6205 0.029 Uiso 1 1 calc R U
C7 C 0.6748(3) 0.3055(3) 0.4980(3) 0.0292(8) Uani 1 1 d . .
H7 H 0.6357 0.3634 0.4726 0.035 Uiso 1 1 calc R U
C8 C 0.7628(3) 0.2659(3) 0.4461(3) 0.0283(8) Uani 1 1 d . .
H8 H 0.7833 0.2987 0.3868 0.034 Uiso 1 1 calc R U
C9 C 0.8216(3) 0.1799(3) 0.4787(2) 0.0235(7) Uani 1 1 d . .
H9 H 0.8804 0.1521 0.4424 0.028 Uiso 1 1 calc R U
C10 C 0.7894(2) 0.1366(3) 0.5675(2) 0.0197(7) Uani 1 1 d . .
C11 C 0.7756(2) 0.0454(3) 0.7086(2) 0.0182(7) Uani 1 1 d . .
H11 H 0.7911 -0.0028 0.7594 0.022 Uiso 1 1 calc R U
C12 C 0.9187(2) -0.0112(3) 0.5927(2) 0.0187(7) Uani 1 1 d . .
C13 C 0.9462(2) -0.0995(2) 0.6586(2) 0.0181(7) Uani 1 1 d . .
C14 C 1.0533(2) -0.1010(3) 0.6922(2) 0.0240(8) Uani 1 1 d . .
H14 H 1.1033 -0.0504 0.6689 0.029 Uiso 1 1 calc R U
C15 C 1.0868(3) -0.1746(3) 0.7583(3) 0.0278(8) Uani 1 1 d . .
H15 H 1.1588 -0.1733 0.7826 0.033 Uiso 1 1 calc R U
C16 C 1.0150(3) -0.2512(3) 0.7897(3) 0.0287(8) Uani 1 1 d . .
H16 H 1.0379 -0.3020 0.8356 0.034 Uiso 1 1 calc R U
C17 C 0.9105(3) -0.2534(3) 0.7541(2) 0.0250(8) Uani 1 1 d . .
H17 H 0.8628 -0.3080 0.7733 0.030 Uiso 1 1 calc R U
C18 C 0.8745(2) -0.1766(3) 0.6906(2) 0.0183(7) Uani 1 1 d . .
C19 C 0.7200(2) -0.1621(3) 0.5741(2) 0.0196(7) Uani 1 1 d . .
C20 C 0.5954(2) -0.1618(3) 0.5715(2) 0.0218(7) Uani 1 1 d . .
H20 H 0.5664 -0.2235 0.6080 0.026 Uiso 1 1 calc R U
C21 C 0.5508(3) -0.1606(3) 0.4679(2) 0.0300(9) Uani 1 1 d . .
H21A H 0.5990 -0.1991 0.4228 0.036 Uiso 1 1 calc R U
H21B H 0.4775 -0.1917 0.4652 0.036 Uiso 1 1 calc R U
C22 C 0.5476(3) -0.0449(3) 0.4431(2) 0.0300(8) Uani 1 1 d . .
H22A H 0.4974 -0.0311 0.3884 0.036 Uiso 1 1 calc R U
H22B H 0.6205 -0.0187 0.4257 0.036 Uiso 1 1 calc R U
C23 C 0.5071(3) 0.0053(3) 0.5372(2) 0.0240(8) Uani 1 1 d . .
H23A H 0.5343 0.0777 0.5440 0.029 Uiso 1 1 calc R U
H23B H 0.4270 0.0061 0.5397 0.029 Uiso 1 1 calc R U
C24 C 0.3215(2) 0.0467(3) 0.8141(2) 0.0229(7) Uani 1 1 d . .
C25 C 0.2531(3) 0.0455(3) 0.9049(3) 0.0298(8) Uani 1 1 d . .
H25A H 0.2017 0.1039 0.9030 0.045 Uiso 1 1 calc R U
H25B H 0.2998 0.0525 0.9622 0.045 Uiso 1 1 calc R U
H25C H 0.2132 -0.0206 0.9085 0.045 Uiso 1 1 calc R U
N1 N 0.83375(19) 0.0529(2) 0.62075(18) 0.0180(6) Uani 1 1 d . .
N2 N 0.76199(19) -0.1796(2) 0.66425(19) 0.0194(6) Uani 1 1 d . .
H2' H 0.7157 -0.1941 0.7110 0.023 Uiso 1 1 calc R U
N3 N 0.5525(2) -0.0635(2) 0.61368(18) 0.0196(6) Uani 1 1 d . .
N4 N 0.42917(19) 0.0467(2) 0.82833(19) 0.0233(6) Uani 1 1 d . .
H4' H 0.4544 0.0411 0.8881 0.028 Uiso 1 1 calc R U
O1 O 0.56941(16) -0.12086(18) 0.76925(16) 0.0235(5) Uani 1 1 d . .
O2 O 0.97332(16) 0.00942(19) 0.52050(16) 0.0244(6) Uani 1 1 d . .
O3 O 0.77585(17) -0.1483(2) 0.50195(16) 0.0298(6) Uani 1 1 d . .
O4 O 0.28135(18) 0.0513(2) 0.73205(17) 0.0332(6) Uani 1 1 d . .

loop_
_atom_site_aniso_label
_atom_site_aniso_U_11
_atom_site_aniso_U_22
_atom_site_aniso_U_33
_atom_site_aniso_U_23
_atom_site_aniso_U_13
_atom_site_aniso_U_12
C1 0.0119(14) 0.0274(19) 0.0202(16) 0.0011(16) 0.0014(12) -0.0032(13)
C2 0.0172(14) 0.0277(19) 0.0182(15) -0.0003(15) 0.0004(12) 0.0019(14)
C3 0.0191(16) 0.025(2) 0.0234(17) -0.0059(16) 0.0025(13) 0.0001(14)
C4 0.0168(15) 0.0187(18) 0.0226(17) -0.0048(15) 0.0022(13) -0.0020(13)
C5 0.0164(15) 0.0191(18) 0.0249(17) -0.0035(15) -0.0029(13) -0.0030(13)
C6 0.0206(16) 0.0219(19) 0.0307(19) -0.0050(16) -0.0048(14) 0.0020(14)
C7 0.0305(18) 0.023(2) 0.034(2) 0.0026(17) -0.0122(16) 0.0027(15)
C8 0.0331(19) 0.025(2) 0.0264(18) 0.0046(16) -0.0078(15) -0.0034(16)
C9 0.0229(16) 0.024(2) 0.0240(17) -0.0011(16) -0.0016(14) -0.0028(14)
C10 0.0185(16) 0.0172(18) 0.0234(17) 0.0009(14) -0.0022(13) -0.0029(13)
C11 0.0188(15) 0.0194(18) 0.0165(15) 0.0018(14) 0.0006(12) -0.0039(13)
C12 0.0153(15) 0.0202(18) 0.0205(16) -0.0016(14) -0.0008(13) -0.0021(13)
C13 0.0197(15) 0.0150(17) 0.0196(16) -0.0043(14) 0.0006(13) 0.0023(13)
C14 0.0199(16) 0.0227(19) 0.0295(18) -0.0056(16) -0.0003(14) 0.0016(14)
C15 0.0223(17) 0.027(2) 0.034(2) -0.0057(17) -0.0094(15) 0.0075(15)
C16 0.0285(18) 0.027(2) 0.031(2) 0.0014(17) -0.0083(15) 0.0082(15)
C17 0.0250(17) 0.0206(19) 0.0293(19) 0.0022(16) 0.0018(14) 0.0042(14)
C18 0.0164(15) 0.0200(18) 0.0184(16) -0.0035(14) -0.0004(12) 0.0041(13)
C19 0.0205(16) 0.0155(17) 0.0228(16) -0.0028(14) 0.0009(14) -0.0011(13)
C20 0.0189(15) 0.0231(19) 0.0235(17) -0.0035(16) -0.0013(13) -0.0016(14)
C21 0.0250(17) 0.039(2) 0.0255(18) -0.0104(17) -0.0054(15) 0.0018(16)
C22 0.0268(18) 0.043(2) 0.0201(17) -0.0030(17) -0.0047(14) 0.0064(17)
C23 0.0226(17) 0.029(2) 0.0200(16) 0.0013(15) -0.0045(13) 0.0015(15)
C24 0.0196(15) 0.0199(18) 0.0293(18) 0.0038(16) 0.0016(14) 0.0022(14)
C25 0.0237(17) 0.028(2) 0.037(2) 0.0068(18) 0.0100(15) 0.0040(16)
N1 0.0149(12) 0.0188(15) 0.0204(13) 0.0015(12) 0.0000(10) 0.0001(11)
N2 0.0150(12) 0.0235(16) 0.0199(13) 0.0029(12) 0.0010(11) -0.0013(11)
N3 0.0198(13) 0.0212(15) 0.0179(13) -0.0007(12) -0.0001(11) 0.0006(11)
N4 0.0178(13) 0.0326(18) 0.0194(14) 0.0003(14) 0.0012(11) 0.0025(12)
O1 0.0225(12) 0.0262(14) 0.0218(12) 0.0038(11) 0.0013(9) 0.0002(10)
O2 0.0188(11) 0.0286(14) 0.0257(13) 0.0009(11) 0.0045(10) -0.0005(10)
O3 0.0230(12) 0.0448(17) 0.0217(12) -0.0006(12) 0.0022(10) -0.0019(11)
O4 0.0216(12) 0.0453(17) 0.0327(14) 0.0094(13) -0.0055(11) -0.0031(11)

loop_
_atom_type_symbol
_atom_type_description
_atom_type_scat_dispersion_real
_atom_type_scat_dispersion_imag
_atom_type_scat_source
C C 0.0033 0.0016 'International Tables Vol C Tables 4.2.6.8 and 6.1.1.4'
H H 0.0000 0.0000 'International Tables Vol C Tables 4.2.6.8 and 6.1.1.4'
N N 0.0061 0.0033 'International Tables Vol C Tables 4.2.6.8 and 6.1.1.4'
O O 0.0106 0.0060 'International Tables Vol C Tables 4.2.6.8 and 6.1.1.4'

loop_
_geom_angle_atom_site_label_1
_geom_angle_atom_site_label_2
_geom_angle_atom_site_label_3
_geom_angle
O1 C1 N3 122.3(3)
O1 C1 C2 120.2(3)
N3 C1 C2 117.3(3)
N4 C2 C1 112.2(3)
N4 C2 C3 108.1(2)
C1 C2 C3 109.2(2)
N4 C2 H2 109.1
C1 C2 H2 109.1
C3 C2 H2 109.1
C4 C3 C2 111.1(3)
C4 C3 H3A 109.4
C2 C3 H3A 109.4
C4 C3 H3B 109.4
C2 C3 H3B 109.4
H3A C3 H3B 108.0
C11 C4 C5 107.3(3)
C11 C4 C3 125.0(3)
C5 C4 C3 127.0(3)
C6 C5 C10 119.7(3)
C6 C5 C4 133.3(3)
C10 C5 C4 106.9(3)
C7 C6 C5 118.7(3)
C7 C6 H6 120.7
C5 C6 H6 120.7
C6 C7 C8 121.1(3)
C6 C7 H7 119.4
C8 C7 H7 119.4
C9 C8 C7 121.9(3)
C9 C8 H8 119.0
C7 C8 H8 119.0
C8 C9 C10 116.5(3)
C8 C9 H9 121.8
C10 C9 H9 121.8
C9 C10 N1 130.1(3)
C9 C10 C5 122.1(3)
N1 C10 C5 107.8(3)
C4 C11 N1 110.5(3)
C4 C11 H11 124.7
N1 C11 H11 124.7
O2 C12 N1 120.8(3)
O2 C12 C13 122.0(3)
N1 C12 C13 116.9(3)
C18 C13 C14 119.1(3)
C18 C13 C12 125.7(3)
C14 C13 C12 115.2(3)
C15 C14 C13 120.8(3)
C15 C14 H14 119.6
C13 C14 H14 119.6
C14 C15 C16 119.8(3)
C14 C15 H15 120.1
C16 C15 H15 120.1
C17 C16 C15 120.2(3)
C17 C16 H16 119.9
C15 C16 H16 119.9
C16 C17 C18 120.4(3)
C16 C17 H17 119.8
C18 C17 H17 119.8
C17 C18 C13 119.7(3)
C17 C18 N2 116.7(3)
C13 C18 N2 123.6(3)
O3 C19 N2 123.2(3)
O3 C19 C20 123.1(3)
N2 C19 C20 113.7(3)
N3 C20 C21 103.0(3)
N3 C20 C19 110.5(3)
C21 C20 C19 112.5(3)
N3 C20 H20 110.2
C21 C20 H20 110.2
C19 C20 H20 110.2
C22 C21 C20 103.2(3)
C22 C21 H21A 111.1
C20 C21 H21A 111.1
C22 C21 H21B 111.1
C20 C21 H21B 111.1
H21A C21 H21B 109.1
C21 C22 C23 103.2(3)
C21 C22 H22A 111.1
C23 C22 H22A 111.1
C21 C22 H22B 111.1
C23 C22 H22B 111.1
H22A C22 H22B 109.1
N3 C23 C22 103.0(3)
N3 C23 H23A 111.2
C22 C23 H23A 111.2
N3 C23 H23B 111.2
C22 C23 H23B 111.2
H23A C23 H23B 109.1
O4 C24 N4 122.1(3)
O4 C24 C25 122.1(3)
N4 C24 C25 115.8(3)
C24 C25 H25A 109.5
C24 C25 H25B 109.5
H25A C25 H25B 109.5
C24 C25 H25C 109.5
H25A C25 H25C 109.5
H25B C25 H25C 109.5
C12 N1 C11 125.7(3)
C12 N1 C10 126.9(3)
C11 N1 C10 107.4(2)
C19 N2 C18 126.4(3)
C19 N2 H2' 116.8
C18 N2 H2' 116.8
C1 N3 C23 126.8(3)
C1 N3 C20 121.0(3)
C23 N3 C20 111.3(2)
C24 N4 C2 122.0(3)
C24 N4 H4' 119.0
C2 N4 H4' 119.0

loop_
_geom_bond_atom_site_label_1
_geom_bond_atom_site_label_2
_geom_bond_distance
C1 O1 1.242(4)
C1 N3 1.347(4)
C1 C2 1.533(5)
C2 N4 1.453(4)
C2 C3 1.557(4)
C2 H2 1.0000
C3 C4 1.497(4)
C3 H3A 0.9900
C3 H3B 0.9900
C4 C11 1.349(4)
C4 C5 1.455(4)
C5 C6 1.394(4)
C5 C10 1.411(4)
C6 C7 1.377(5)
C6 H6 0.9500
C7 C8 1.395(5)
C7 H7 0.9500
C8 C9 1.392(5)
C8 H8 0.9500
C9 C10 1.396(5)
C9 H9 0.9500
C10 N1 1.408(4)
C11 N1 1.408(4)
C11 H11 0.9500
C12 O2 1.228(4)
C12 N1 1.387(4)
C12 C13 1.486(4)
C13 C18 1.396(4)
C13 C14 1.401(4)
C14 C15 1.372(5)
C14 H14 0.9500
C15 C16 1.389(5)
C15 H15 0.9500
C16 C17 1.381(4)
C16 H16 0.9500
C17 C18 1.387(4)
C17 H17 0.9500
C18 N2 1.437(4)
C19 O3 1.220(4)
C19 N2 1.360(4)
C19 C20 1.540(4)
C20 N3 1.483(4)
C20 C21 1.526(4)
C20 H20 1.0000
C21 C22 1.518(5)
C21 H21A 0.9900
C21 H21B 0.9900
C22 C23 1.528(5)
C22 H22A 0.9900
C22 H22B 0.9900
C23 N3 1.480(4)
C23 H23A 0.9900
C23 H23B 0.9900
C24 O4 1.233(4)
C24 N4 1.344(4)
C24 C25 1.505(5)
C25 H25A 0.9800
C25 H25B 0.9800
C25 H25C 0.9800
N2 H2' 0.8800
N4 H4' 0.8800
